data_2225994
loop_
_publ_author_name
'Lu, Lihua'
'He, Liang'

_publ_section_title
;
 1-(2-Methoxyanilino)anthraquinone
;
_journal_coeditor_code TK2648
_journal_issue 5
_journal_name_full 'Acta Crystallographica Section E'
_journal_page_first o1117
_journal_paper_doi 10.1107/S1600536810013310
_journal_volume 66
_journal_year 2010
_chemical_formula_iupac 'C21 H15 N O3'
_chemical_formula_moiety 'C21 H15 N O3'
_chemical_formula_sum 'C21 H15 N O3'
_chemical_formula_weight 329.34
_chemical_name_common 1-(<i>o</i>-anisidino)anthraquinone
_chemical_name_systematic
;
1-(2-Methoxyanilino)anthraquinone
;
_space_group_IT_number 14
_symmetry_cell_setting monoclinic
_symmetry_space_group_name_Hall '-P 2ybc'
_symmetry_space_group_name_H-M 'P 1 21/c 1'
_atom_sites_solution_hydrogens geom
_atom_sites_solution_primary direct
_atom_sites_solution_secondary difmap
_audit_creation_method SHELXL-97
_cell_angle_alpha 90.00
_cell_angle_beta 100.9851(12)
_cell_angle_gamma 90.00
_cell_formula_units_Z 4
_cell_length_a 11.4222(3)
_cell_length_b 7.9878(2)
_cell_length_c 16.9332(4)
_cell_measurement_reflns_used 8857
_cell_measurement_temperature 110
_cell_measurement_theta_max 31.72
_cell_measurement_theta_min 2.83
_cell_volume 1516.65(7)
_computing_cell_refinement 'SAINT (Bruker, 2006)'
_computing_data_collection 'APEX2 (Bruker, 2006)'
_computing_data_reduction 'SAINT (Bruker, 2006)'
_computing_molecular_graphics 'XL (Bruker, 2004)'
_computing_publication_material 'XL (Bruker, 2004)'
_computing_structure_refinement 'XL (Bruker, 2004)'
_computing_structure_solution 'SIR92 (Altomare <i>et al.</i>,  1994)'
_diffrn_ambient_temperature 110
_diffrn_measured_fraction_theta_full 0.9897
_diffrn_measured_fraction_theta_max 0.847
_diffrn_measurement_device_type 'Bruker--Nonius X8 APEXII'
_diffrn_measurement_method '\f scans'
_diffrn_radiation_monochromator graphite
_diffrn_radiation_source 'fine-focus sealed tube'
_diffrn_radiation_type MoK\a
_diffrn_radiation_wavelength 0.71070
_diffrn_reflns_av_R_equivalents 0.0308
_diffrn_reflns_av_sigmaI/netI 0.0330
_diffrn_reflns_limit_h_max 16
_diffrn_reflns_limit_h_min -17
_diffrn_reflns_limit_k_max 11
_diffrn_reflns_limit_k_min -12
_diffrn_reflns_limit_l_max 25
_diffrn_reflns_limit_l_min -24
_diffrn_reflns_number 32405
_diffrn_reflns_theta_full 30.51
_diffrn_reflns_theta_max 34.90
_diffrn_reflns_theta_min 2.76
_diffrn_standards_decay_% 0
_diffrn_standards_interval_count 0
_diffrn_standards_number 0
_exptl_absorpt_coefficient_mu 0.097
_exptl_absorpt_correction_T_max 0.9865
_exptl_absorpt_correction_T_min 0.9622
_exptl_absorpt_correction_type multi-scan
_exptl_absorpt_process_details '(SADABS; Bruker, 2006)'
_exptl_crystal_colour red
_exptl_crystal_density_diffrn 1.442
_exptl_crystal_density_method 'not measured'
_exptl_crystal_description prism
_exptl_crystal_F_000 688
_exptl_crystal_size_max 0.40
_exptl_crystal_size_mid 0.30
_exptl_crystal_size_min 0.14
_refine_diff_density_max 0.488
_refine_diff_density_min -0.204
_refine_ls_extinction_method none
_refine_ls_goodness_of_fit_ref 1.050
_refine_ls_hydrogen_treatment refall
_refine_ls_matrix_type full
_refine_ls_number_parameters 286
_refine_ls_number_reflns 5620
_refine_ls_number_restraints 0
_refine_ls_restrained_S_all 1.050
_refine_ls_R_factor_all 0.0803
_refine_ls_R_factor_gt 0.0517
_refine_ls_shift/su_max 0.001
_refine_ls_shift/su_mean 0.000
_refine_ls_structure_factor_coef Fsqd
_refine_ls_weighting_details 'calc w=1/[\s^2^(Fo^2^)+(0.0934P)^2^+0.1215P] where P=(Fo^2^+2Fc^2^)/3'
_refine_ls_weighting_scheme calc
_refine_ls_wR_factor_gt 0.1431
_refine_ls_wR_factor_ref 0.1608
_reflns_number_gt 3863
_reflns_number_total 5620
_reflns_threshold_expression I>2\s(I)
_cod_data_source_file tk2648.cif
_cod_data_source_block I
_cod_original_sg_symbol_H-M 'P 21/c'
_cod_database_code 2225994
_cod_database_fobs_code 2225994

loop_
_symmetry_equiv_pos_as_xyz
'x, y, z'
'-x, y+1/2, -z+1/2'
'-x, -y, -z'
'x, -y-1/2, z-1/2'

loop_
_atom_site_type_symbol
_atom_site_label
_atom_site_fract_x
_atom_site_fract_y
_atom_site_fract_z
_atom_site_U_iso_or_equiv
_atom_site_adp_type
_atom_site_calc_flag
_atom_site_refinement_flags
_atom_site_occupancy
_atom_site_disorder_assembly
_atom_site_disorder_group
O O1 0.13993(7) 0.20278(10) 0.63675(5) 0.02712(19) Uani d . 1 . .
O O2 -0.22023(8) -0.23872(11) 0.55875(5) 0.0302(2) Uani d . 1 . .
O O3 0.46774(7) -0.06574(11) 0.66601(4) 0.0286(2) Uani d . 1 . .
N N1 0.26972(8) -0.02097(13) 0.72798(6) 0.0258(2) Uani d . 1 . .
H H1 0.2651(17) 0.076(2) 0.6971(11) 0.058(5) Uiso d . 1 . .
C C1 0.05822(9) 0.09907(14) 0.62187(6) 0.0203(2) Uani d . 1 . .
C C2 0.06875(9) -0.07113(13) 0.65401(6) 0.0192(2) Uani d . 1 . .
C C3 0.17497(9) -0.12548(14) 0.70664(6) 0.0216(2) Uani d . 1 . .
C C4 0.18047(11) -0.29225(15) 0.73478(6) 0.0263(2) Uani d . 1 . .
H H4 0.2586(12) -0.3278(18) 0.7699(8) 0.030(4) Uiso d . 1 . .
C C5 0.08556(11) -0.39923(16) 0.71402(7) 0.0279(3) Uani d . 1 . .
H H5 0.0911(14) -0.524(2) 0.7336(10) 0.043(4) Uiso d . 1 . .
C C6 -0.02007(11) -0.34632(15) 0.66463(6) 0.0248(2) Uani d . 1 . .
H H6 -0.0882(13) -0.4234(19) 0.6527(9) 0.034(4) Uiso d . 1 . .
C C7 -0.02689(9) -0.18511(14) 0.63397(6) 0.0201(2) Uani d . 1 . .
C C8 -0.13910(9) -0.13774(14) 0.57762(6) 0.0214(2) Uani d . 1 . .
C C9 -0.14902(9) 0.03492(14) 0.54568(6) 0.0198(2) Uani d . 1 . .
C C10 -0.25212(10) 0.08461(15) 0.49214(6) 0.0232(2) Uani d . 1 . .
H H10 -0.3179(11) -0.0046(17) 0.4743(7) 0.020(3) Uiso d . 1 . .
C C11 -0.26221(10) 0.24721(15) 0.46310(6) 0.0249(2) Uani d . 1 . .
H H11 -0.3326(12) 0.2845(18) 0.4248(8) 0.029(3) Uiso d . 1 . .
C C12 -0.17056(10) 0.36132(15) 0.48686(6) 0.0242(2) Uani d . 1 . .
H H12 -0.1783(13) 0.481(2) 0.4670(9) 0.038(4) Uiso d . 1 . .
C C13 -0.06699(10) 0.31181(14) 0.53857(6) 0.0222(2) Uani d . 1 . .
H H13 -0.0034(14) 0.387(2) 0.5534(9) 0.037(4) Uiso d . 1 . .
C C14 -0.05540(9) 0.14870(13) 0.56821(5) 0.0189(2) Uani d . 1 . .
C C15 0.37851(10) -0.06745(14) 0.77938(6) 0.0240(2) Uani d . 1 . .
C C16 0.48166(10) -0.08838(14) 0.74715(6) 0.0227(2) Uani d . 1 . .
C C17 0.58900(10) -0.12904(15) 0.79741(7) 0.0265(2) Uani d . 1 . .
H H17 0.6567(14) -0.143(2) 0.7741(9) 0.038(4) Uiso d . 1 . .
C C18 0.59215(11) -0.15392(16) 0.87909(7) 0.0297(3) Uani d . 1 . .
H H18 0.6648(14) -0.188(2) 0.9122(10) 0.043(4) Uiso d . 1 . .
C C19 0.49073(12) -0.13533(17) 0.91119(7) 0.0327(3) Uani d . 1 . .
H H19 0.4947(14) -0.153(2) 0.9695(10) 0.048(5) Uiso d . 1 . .
C C20 0.38352(12) -0.09066(17) 0.86123(7) 0.0315(3) Uani d . 1 . .
H H20 0.3124(14) -0.0724(19) 0.8831(9) 0.035(4) Uiso d . 1 . .
C C21 0.56705(12) -0.10204(19) 0.62942(7) 0.0329(3) Uani d . 1 . .
H H21A 0.6315(16) -0.015(2) 0.6472(11) 0.048(4) Uiso d . 1 . .
H H21B 0.5396(15) -0.094(2) 0.5726(11) 0.047(4) Uiso d . 1 . .
H H21C 0.6026(15) -0.216(2) 0.6451(10) 0.048(5) Uiso d . 1 . .

loop_
_atom_site_aniso_label
_atom_site_aniso_U_11
_atom_site_aniso_U_22
_atom_site_aniso_U_33
_atom_site_aniso_U_12
_atom_site_aniso_U_13
_atom_site_aniso_U_23
O1 0.0201(4) 0.0221(4) 0.0365(4) -0.0035(3) -0.0012(3) 0.0040(3)
O2 0.0269(4) 0.0259(5) 0.0363(4) -0.0078(3) 0.0020(3) -0.0011(3)
O3 0.0257(4) 0.0362(5) 0.0235(4) 0.0020(3) 0.0038(3) 0.0023(3)
N1 0.0191(4) 0.0260(5) 0.0305(4) 0.0014(4) 0.0001(3) 0.0068(4)
C1 0.0180(5) 0.0207(5) 0.0221(4) -0.0002(4) 0.0040(3) 0.0001(4)
C2 0.0193(5) 0.0189(5) 0.0204(4) 0.0014(4) 0.0059(3) 0.0007(4)
C3 0.0204(5) 0.0232(6) 0.0224(4) 0.0015(4) 0.0064(3) 0.0015(4)
C4 0.0272(6) 0.0256(6) 0.0262(5) 0.0045(4) 0.0058(4) 0.0066(4)
C5 0.0342(6) 0.0232(6) 0.0277(5) 0.0009(5) 0.0090(4) 0.0060(4)
C6 0.0298(6) 0.0206(6) 0.0256(5) -0.0033(5) 0.0089(4) 0.0015(4)
C7 0.0217(5) 0.0199(5) 0.0201(4) -0.0002(4) 0.0075(3) -0.0013(4)
C8 0.0213(5) 0.0209(5) 0.0230(4) -0.0018(4) 0.0066(3) -0.0025(4)
C9 0.0194(5) 0.0204(5) 0.0204(4) -0.0006(4) 0.0054(3) -0.0027(4)
C10 0.0196(5) 0.0252(6) 0.0244(4) -0.0006(4) 0.0034(4) -0.0027(4)
C11 0.0208(5) 0.0280(6) 0.0250(4) 0.0025(4) 0.0018(4) -0.0017(4)
C12 0.0233(5) 0.0218(6) 0.0269(5) 0.0032(4) 0.0037(4) 0.0007(4)
C13 0.0203(5) 0.0206(5) 0.0254(4) -0.0011(4) 0.0038(4) -0.0013(4)
C14 0.0172(5) 0.0195(5) 0.0204(4) 0.0004(4) 0.0042(3) -0.0013(4)
C15 0.0217(5) 0.0235(6) 0.0251(4) 0.0016(4) 0.0002(4) 0.0023(4)
C16 0.0231(5) 0.0193(5) 0.0243(4) 0.0002(4) 0.0014(4) -0.0006(4)
C17 0.0207(5) 0.0243(6) 0.0323(5) 0.0000(4) -0.0007(4) -0.0004(4)
C18 0.0280(6) 0.0256(6) 0.0305(5) 0.0007(5) -0.0069(4) -0.0006(4)
C19 0.0383(7) 0.0342(7) 0.0232(5) 0.0031(5) -0.0002(4) 0.0014(4)
C20 0.0312(6) 0.0365(7) 0.0270(5) 0.0047(5) 0.0059(4) 0.0031(5)
C21 0.0300(6) 0.0394(8) 0.0307(5) -0.0020(6) 0.0094(5) -0.0037(5)

loop_
_atom_type_symbol
_atom_type_description
_atom_type_scat_dispersion_real
_atom_type_scat_dispersion_imag
_atom_type_scat_source
C C 0.0033 0.0016 'International Tables Vol C Tables 4.2.6.8 and 6.1.1.4'
H H 0.0000 0.0000 'International Tables Vol C Tables 4.2.6.8 and 6.1.1.4'
N N 0.0061 0.0033 'International Tables Vol C Tables 4.2.6.8 and 6.1.1.4'
O O 0.0106 0.0060 'International Tables Vol C Tables 4.2.6.8 and 6.1.1.4'

loop_
_geom_angle_atom_site_label_1
_geom_angle_atom_site_label_2
_geom_angle_atom_site_label_3
_geom_angle_site_symmetry_1
_geom_angle_site_symmetry_3
_geom_angle
_geom_angle_publ_flag
C16 O3 C21 . . 117.52(9) ?
C3 N1 C15 . . 124.05(10) ?
C3 N1 H1 . . 113.9(12) ?
C15 N1 H1 . . 120.7(12) ?
O1 C1 C2 . . 122.81(9) ?
O1 C1 C14 . . 118.80(10) ?
C2 C1 C14 . . 118.38(9) ?
C7 C2 C3 . . 118.67(9) ?
C7 C2 C1 . . 120.35(9) ?
C3 C2 C1 . . 120.99(9) ?
N1 C3 C4 . . 120.49(10) ?
N1 C3 C2 . . 121.15(10) ?
C4 C3 C2 . . 118.35(10) ?
C5 C4 C3 . . 121.24(10) ?
C5 C4 H4 . . 122.7(8) ?
C3 C4 H4 . . 116.1(8) ?
C4 C5 C6 . . 121.01(11) ?
C4 C5 H5 . . 120.9(9) ?
C6 C5 H5 . . 118.0(9) ?
C7 C6 C5 . . 119.11(11) ?
C7 C6 H6 . . 121.3(9) ?
C5 C6 H6 . . 119.6(9) ?
C6 C7 C2 . . 121.56(9) ?
C6 C7 C8 . . 117.08(10) ?
C2 C7 C8 . . 121.36(9) ?
O2 C8 C9 . . 121.19(10) ?
O2 C8 C7 . . 120.98(10) ?
C9 C8 C7 . . 117.83(9) ?
C14 C9 C10 . . 119.81(10) ?
C14 C9 C8 . . 120.32(9) ?
C10 C9 C8 . . 119.87(10) ?
C11 C10 C9 . . 119.89(10) ?
C11 C10 H10 . . 122.2(7) ?
C9 C10 H10 . . 117.8(7) ?
C10 C11 C12 . . 120.35(10) ?
C10 C11 H11 . . 121.5(8) ?
C12 C11 H11 . . 118.1(8) ?
C13 C12 C11 . . 120.03(11) ?
C13 C12 H12 . . 119.3(9) ?
C11 C12 H12 . . 120.6(9) ?
C12 C13 C14 . . 120.30(10) ?
C12 C13 H13 . . 120.7(10) ?
C14 C13 H13 . . 119.0(10) ?
C13 C14 C9 . . 119.59(9) ?
C13 C14 C1 . . 118.73(9) ?
C9 C14 C1 . . 121.67(9) ?
C20 C15 C16 . . 119.71(10) ?
C20 C15 N1 . . 120.68(11) ?
C16 C15 N1 . . 119.61(9) ?
O3 C16 C17 . . 124.53(11) ?
O3 C16 C15 . . 115.56(9) ?
C17 C16 C15 . . 119.91(10) ?
C18 C17 C16 . . 119.63(11) ?
C18 C17 H17 . . 122.3(9) ?
C16 C17 H17 . . 118.0(9) ?
C19 C18 C17 . . 120.82(10) ?
C19 C18 H18 . . 120.3(10) ?
C17 C18 H18 . . 118.9(10) ?
C18 C19 C20 . . 119.67(11) ?
C18 C19 H19 . . 119.7(10) ?
C20 C19 H19 . . 120.6(10) ?
C15 C20 C19 . . 120.24(12) ?
C15 C20 H20 . . 119.0(9) ?
C19 C20 H20 . . 120.7(9) ?
O3 C21 H21A . . 108.9(10) ?
O3 C21 H21B . . 106.8(10) ?
H21A C21 H21B . . 109.4(15) ?
O3 C21 H21C . . 112.5(10) ?
H21A C21 H21C . . 107.9(13) ?
H21B C21 H21C . . 111.3(14) ?

loop_
_geom_bond_atom_site_label_1
_geom_bond_atom_site_label_2
_geom_bond_site_symmetry_2
_geom_bond_distance
_geom_bond_publ_flag
O1 C1 . 1.2374(13) ?
O2 C8 . 1.2241(13) ?
O3 C16 . 1.3647(13) ?
O3 C21 . 1.4222(15) ?
N1 C3 . 1.3600(15) ?
N1 C15 . 1.4238(13) ?
N1 H1 . 0.932(19) ?
C1 C2 . 1.4608(15) ?
C1 C14 . 1.4892(14) ?
C2 C7 . 1.4128(15) ?
C2 C3 . 1.4293(14) ?
C3 C4 . 1.4122(16) ?
C4 C5 . 1.3726(17) ?
C4 H4 . 1.014(14) ?
C5 C6 . 1.3961(16) ?
C5 H5 . 1.051(17) ?
C6 C7 . 1.3851(16) ?
C6 H6 . 0.983(15) ?
C7 C8 . 1.4933(14) ?
C8 C9 . 1.4779(16) ?
C9 C14 . 1.3998(14) ?
C9 C10 . 1.3998(14) ?
C10 C11 . 1.3858(17) ?
C10 H10 . 1.038(13) ?
C11 C12 . 1.3886(16) ?
C11 H11 . 0.978(14) ?
C12 C13 . 1.3884(14) ?
C12 H12 . 1.009(16) ?
C13 C14 . 1.3934(15) ?
C13 H13 . 0.937(16) ?
C15 C20 . 1.3887(16) ?
C15 C16 . 1.3996(16) ?
C16 C17 . 1.3912(15) ?
C17 C18 . 1.3910(16) ?
C17 H17 . 0.940(16) ?
C18 C19 . 1.3782(19) ?
C18 H18 . 0.948(16) ?
C19 C20 . 1.3956(17) ?
C19 H19 . 0.990(17) ?
C20 H20 . 0.966(16) ?
C21 H21A . 1.016(18) ?
C21 H21B . 0.955(18) ?
C21 H21C . 1.013(18) ?

loop_
_geom_hbond_atom_site_label_D
_geom_hbond_atom_site_label_H
_geom_hbond_atom_site_label_A
_geom_hbond_site_symmetry_A
_geom_hbond_distance_DH
_geom_hbond_distance_HA
_geom_hbond_distance_DA
_geom_hbond_angle_DHA
N1 H1 O1 1_555 0.932(19) 1.886(18) 2.6279(13) 135.0(17)

loop_
_geom_torsion_atom_site_label_1
_geom_torsion_atom_site_label_2
_geom_torsion_atom_site_label_3
_geom_torsion_atom_site_label_4
_geom_torsion_site_symmetry_1
_geom_torsion_site_symmetry_2
_geom_torsion_site_symmetry_3
_geom_torsion_site_symmetry_4
_geom_torsion
_geom_torsion_publ_flag
O1 C1 C2 C7 . . . . -179.01(10) ?
C14 C1 C2 C7 . . . . 0.30(14) ?
O1 C1 C2 C3 . . . . 1.50(16) ?
C14 C1 C2 C3 . . . . -179.20(9) ?
C15 N1 C3 C4 . . . . -0.72(17) ?
C15 N1 C3 C2 . . . . -179.32(10) ?
C7 C2 C3 N1 . . . . -179.95(10) ?
C1 C2 C3 N1 . . . . -0.44(16) ?
C7 C2 C3 C4 . . . . 1.43(15) ?
C1 C2 C3 C4 . . . . -179.07(9) ?
N1 C3 C4 C5 . . . . 179.81(11) ?
C2 C3 C4 C5 . . . . -1.55(16) ?
C3 C4 C5 C6 . . . . -0.36(18) ?
C4 C5 C6 C7 . . . . 2.38(17) ?
C5 C6 C7 C2 . . . . -2.49(16) ?
C5 C6 C7 C8 . . . . 176.51(9) ?
C3 C2 C7 C6 . . . . 0.58(15) ?
C1 C2 C7 C6 . . . . -178.92(9) ?
C3 C2 C7 C8 . . . . -178.37(9) ?
C1 C2 C7 C8 . . . . 2.13(15) ?
C6 C7 C8 O2 . . . . -1.10(15) ?
C2 C7 C8 O2 . . . . 177.90(10) ?
C6 C7 C8 C9 . . . . 178.70(9) ?
C2 C7 C8 C9 . . . . -2.30(14) ?
O2 C8 C9 C14 . . . . 179.78(10) ?
C7 C8 C9 C14 . . . . -0.03(14) ?
O2 C8 C9 C10 . . . . -0.74(15) ?
C7 C8 C9 C10 . . . . 179.46(9) ?
C14 C9 C10 C11 . . . . -1.46(16) ?
C8 C9 C10 C11 . . . . 179.05(9) ?
C9 C10 C11 C12 . . . . -0.04(16) ?
C10 C11 C12 C13 . . . . 1.45(17) ?
C11 C12 C13 C14 . . . . -1.36(16) ?
C12 C13 C14 C9 . . . . -0.14(16) ?
C12 C13 C14 C1 . . . . 178.47(9) ?
C10 C9 C14 C13 . . . . 1.55(15) ?
C8 C9 C14 C13 . . . . -178.96(9) ?
C10 C9 C14 C1 . . . . -177.02(9) ?
C8 C9 C14 C1 . . . . 2.46(15) ?
O1 C1 C14 C13 . . . . -1.90(15) ?
C2 C1 C14 C13 . . . . 178.77(9) ?
O1 C1 C14 C9 . . . . 176.69(10) ?
C2 C1 C14 C9 . . . . -2.64(15) ?
C3 N1 C15 C20 . . . . -71.76(16) ?
C3 N1 C15 C16 . . . . 108.85(13) ?
C21 O3 C16 C17 . . . . 6.37(17) ?
C21 O3 C16 C15 . . . . -173.84(11) ?
C20 C15 C16 O3 . . . . 178.95(11) ?
N1 C15 C16 O3 . . . . -1.66(16) ?
C20 C15 C16 C17 . . . . -1.25(18) ?
N1 C15 C16 C17 . . . . 178.14(11) ?
O3 C16 C17 C18 . . . . -178.15(11) ?
C15 C16 C17 C18 . . . . 2.07(18) ?
C16 C17 C18 C19 . . . . -1.38(19) ?
C17 C18 C19 C20 . . . . -0.1(2) ?
C16 C15 C20 C19 . . . . -0.27(19) ?
N1 C15 C20 C19 . . . . -179.65(12) ?
C18 C19 C20 C15 . . . . 1.0(2) ?

loop_
_cod_related_entry_id
_cod_related_entry_database
_cod_related_entry_code
1 ChemSpider 24744876
